data_7228749
loop_
_publ_author_name
'Ahmed, Zubair'
'Aderne, Rian E.'
'Kai, Jiang'
'Resende, Jackson A. L. C.'
'Padilla-Chavarr\'ia, Helmut I.'
'Cremona, Marco'

_publ_section_title
;
 Near infrared organic light emitting devices based on a new erbium(iii)
 \b-diketonate complex: synthesis and optoelectronic investigations
;
_journal_issue 30
_journal_name_full 'RSC Adv.'
_journal_page_first 18239
_journal_paper_doi 10.1039/C6RA27473K
_journal_volume 7
_journal_year 2017
_chemical_formula_moiety 'C63 H48 Er O7 P'
_chemical_formula_sum 'C63 H48 Er O7 P'
_chemical_formula_weight 1115.24
_chemical_name_systematic
;
 ?
;
_space_group_crystal_system triclinic
_space_group_IT_number 2
_space_group_name_Hall '-P 1'
_space_group_name_H-M_alt 'P -1'
_symmetry_space_group_name_Hall '-P 1'
_symmetry_space_group_name_H-M 'P -1'
_atom_sites_solution_hydrogens geom
_atom_sites_solution_primary direct
_audit_block_doi 10.5517/ccdc.csd.cc1lxsx6
_audit_creation_date 2016-03-13
_audit_creation_method
;
Olex2 1.2
(compiled 2016.02.19 svn.r3266 for OlexSys, GUI svn.r5155)
;
_audit_update_record
;
2016-06-23 deposited with the CCDC.
2017-03-10 downloaded from the CCDC.
;
_cell_angle_alpha 87.5699(13)
_cell_angle_beta 84.3897(14)
_cell_angle_gamma 77.4603(13)
_cell_formula_units_Z 2
_cell_length_a 11.4558(5)
_cell_length_b 12.2566(5)
_cell_length_c 18.7593(8)
_cell_measurement_reflns_used 9852
_cell_measurement_temperature 294(2)
_cell_measurement_theta_max 26.128
_cell_measurement_theta_min 2.378
_cell_volume 2558.22(19)
_computing_cell_refinement 'SAINT v8.34A (Bruker, 2013)'
_computing_data_reduction 'SAINT v8.34A (Bruker, 2013)'
_computing_molecular_graphics 'Olex2 (Dolomanov et al., 2009)'
_computing_publication_material 'Olex2 (Dolomanov et al., 2009)'
_computing_structure_refinement 'XL (Sheldrick, 2008)'
_computing_structure_solution 'ShelXT (Sheldrick, 2015)'
_diffrn_ambient_temperature 294.07
_diffrn_detector 'Photon 100 detector'
_diffrn_detector_type 'CMOS area detector'
_diffrn_measured_fraction_theta_full 0.999
_diffrn_measured_fraction_theta_max 0.999
_diffrn_measurement_device 'Bruker D8 Venture diffractometer'
_diffrn_measurement_method '\w and \f scans'
_diffrn_radiation_monochromator 'Quazar multilayer mirror'
_diffrn_radiation_probe x-ray
_diffrn_radiation_type MoK\a
_diffrn_radiation_wavelength 0.71073
_diffrn_reflns_av_R_equivalents 0.0541
_diffrn_reflns_av_unetI/netI 0.0402
_diffrn_reflns_Laue_measured_fraction_full 0.999
_diffrn_reflns_Laue_measured_fraction_max 0.999
_diffrn_reflns_limit_h_max 14
_diffrn_reflns_limit_h_min -14
_diffrn_reflns_limit_k_max 15
_diffrn_reflns_limit_k_min -15
_diffrn_reflns_limit_l_max 23
_diffrn_reflns_limit_l_min -23
_diffrn_reflns_number 45491
_diffrn_reflns_point_group_measured_fraction_full 0.999
_diffrn_reflns_point_group_measured_fraction_max 0.999
_diffrn_reflns_theta_full 26.000
_diffrn_reflns_theta_max 26.022
_diffrn_reflns_theta_min 2.042
_diffrn_source 'microfocus sealed X-ray tube'
_diffrn_source_type 'Incoatec I\ms'
_exptl_absorpt_coefficient_mu 1.727
_exptl_absorpt_correction_T_max 0.7454
_exptl_absorpt_correction_T_min 0.6826
_exptl_absorpt_correction_type multi-scan
_exptl_absorpt_process_details
;
SADABS-2014/5 (Bruker,2014/5) was used for absorption correction.
wR2(int) was 0.0731 before and 0.0503 after correction.
The Ratio of minimum to maximum transmission is 0.9157.
The \l/2 correction factor is 0.00150.
;
_exptl_crystal_colour pink
_exptl_crystal_colour_primary pink
_exptl_crystal_density_diffrn 1.448
_exptl_crystal_description block
_exptl_crystal_F_000 1130
_exptl_crystal_size_max 0.355
_exptl_crystal_size_mid 0.187
_exptl_crystal_size_min 0.122
_refine_diff_density_max 0.528
_refine_diff_density_min -0.442
_refine_diff_density_rms 0.072
_refine_ls_extinction_method none
_refine_ls_goodness_of_fit_ref 1.040
_refine_ls_hydrogen_treatment constr
_refine_ls_matrix_type full
_refine_ls_number_parameters 649
_refine_ls_number_reflns 10059
_refine_ls_number_restraints 0
_refine_ls_restrained_S_all 1.040
_refine_ls_R_factor_all 0.0427
_refine_ls_R_factor_gt 0.0288
_refine_ls_shift/su_max 0.002
_refine_ls_shift/su_mean 0.000
_refine_ls_structure_factor_coef Fsqd
_refine_ls_weighting_details 'w=1/[\s^2^(Fo^2^)+(0.0267P)^2^+0.3972P] where P=(Fo^2^+2Fc^2^)/3'
_refine_ls_weighting_scheme calc
_refine_ls_wR_factor_gt 0.0552
_refine_ls_wR_factor_ref 0.0593
_reflns_number_gt 8499
_reflns_number_total 10059
_reflns_threshold_expression 'I > 2\s(I)'
_cod_data_source_file c6ra27473k2.cif
_cod_data_source_block mo_erdbm_0m_a
_cod_database_code 7228749
_shelxl_version_number 2013-4
_shelx_space_group_comment
;
The symmetry employed for this shelxl refinement is uniquely defined
by the following loop, which should always be used as a source of
symmetry information in preference to the above space-group names.
They are only intended as comments.
;
_shelx_estimated_absorpt_t_max 0.817
_shelx_estimated_absorpt_t_min 0.579
_olex2_refinement_description
;
1. Fixed Uiso
 At 1.2 times of:
  All C(H) groups
2.a Aromatic/amide H refined with riding coordinates:
 C8C(H8C), C12(H12), C22(H22), C15B(H15B), C1C(H1C), C32(H32), C11B(H11B),
 C8B(H8B), C15C(H15C), C8A(H8A), C1B(H1B), C16(H16), C24(H24), C26(H26),
 C5C(H5C), C1A(H1A), C36(H36), C14B(H14B), C25(H25), C33(H33), C12B(H12B),
 C14(H14), C23(H23), C13(H13), C13B(H13B), C2C(H2C), C14C(H14C), C5A(H5A),
 C15(H15), C15A(H15A), C3A(H3A), C2B(H2B), C4C(H4C), C35(H35), C3C(H3C),
 C13C(H13C), C4A(H4A), C11C(H11C), C34(H34), C5B(H5B), C14A(H14A), C2A(H2A),
 C3B(H3B), C12C(H12C), C11A(H11A), C13A(H13A), C12A(H12A), C4B(H4B)
;
_olex2_submission_special_instructions 'No special instructions were received'

loop_
_space_group_symop_operation_xyz
'x, y, z'
'-x, -y, -z'

loop_
_atom_site_label
_atom_site_type_symbol
_atom_site_fract_x
_atom_site_fract_y
_atom_site_fract_z
_atom_site_U_iso_or_equiv
_atom_site_adp_type
_atom_site_occupancy
_atom_site_site_symmetry_order
_atom_site_calc_flag
_atom_site_refinement_flags_posn
Er1 Er 0.64381(2) 0.61683(2) 0.75640(2) 0.03016(5) Uani 1 1 d .
P1 P 0.85652(6) 0.74282(6) 0.63728(4) 0.03014(16) Uani 1 1 d .
O1A O 0.52466(16) 0.77733(15) 0.71902(9) 0.0359(4) Uani 1 1 d .
O2B O 0.61260(17) 0.52111(15) 0.65996(9) 0.0366(5) Uani 1 1 d .
O2A O 0.54532(18) 0.70095(17) 0.85816(10) 0.0421(5) Uani 1 1 d .
O1 O 0.77665(16) 0.66902(15) 0.66932(10) 0.0374(5) Uani 1 1 d .
O1C O 0.77066(18) 0.45430(15) 0.77942(11) 0.0452(5) Uani 1 1 d .
O2C O 0.78646(17) 0.66071(16) 0.82123(10) 0.0406(5) Uani 1 1 d .
O1B O 0.50309(18) 0.52109(17) 0.79628(10) 0.0445(5) Uani 1 1 d .
C10C C 0.9423(3) 0.6771(3) 0.88967(14) 0.0378(7) Uani 1 1 d .
C6A C 0.4001(2) 0.9538(2) 0.69904(14) 0.0327(6) Uani 1 1 d .
C6C C 0.9144(3) 0.2987(2) 0.81159(15) 0.0363(7) Uani 1 1 d .
C7C C 0.8609(3) 0.4213(2) 0.81490(14) 0.0352(6) Uani 1 1 d .
C7A C 0.4559(2) 0.8620(2) 0.74834(14) 0.0320(6) Uani 1 1 d .
C10B C 0.5701(2) 0.3980(2) 0.57791(14) 0.0321(6) Uani 1 1 d .
C31 C 0.7853(2) 0.8882(2) 0.64438(15) 0.0358(6) Uani 1 1 d .
C9C C 0.8742(3) 0.6077(2) 0.85256(14) 0.0342(6) Uani 1 1 d .
C21 C 0.8993(2) 0.7093(2) 0.54489(14) 0.0333(6) Uani 1 1 d .
C11 C 0.9942(2) 0.7214(2) 0.67925(14) 0.0324(6) Uani 1 1 d .
C8C C 0.9114(3) 0.4914(2) 0.85246(15) 0.0423(7) Uani 1 1 d .
H8C H 0.9743 0.4589 0.8795 0.051 Uiso 1 1 calc R
C9B C 0.5544(2) 0.4465(2) 0.65100(14) 0.0317(6) Uani 1 1 d .
C6B C 0.3930(3) 0.3851(2) 0.83116(15) 0.0393(7) Uani 1 1 d .
C12 C 1.0440(3) 0.6149(3) 0.70259(16) 0.0444(7) Uani 1 1 d .
H12 H 1.0039 0.5574 0.6986 0.053 Uiso 1 1 calc R
C22 C 0.8480(3) 0.6326(2) 0.51470(16) 0.0435(7) Uani 1 1 d .
H22 H 0.7899 0.6019 0.5415 0.052 Uiso 1 1 calc R
C7B C 0.4635(2) 0.4406(2) 0.77526(15) 0.0346(6) Uani 1 1 d .
C15B C 0.6756(3) 0.3963(2) 0.53492(16) 0.0434(7) Uani 1 1 d .
H15B H 0.7361 0.4251 0.5519 0.052 Uiso 1 1 calc R
C9A C 0.4726(3) 0.7902(3) 0.87288(14) 0.0382(7) Uani 1 1 d .
C1C C 0.8843(3) 0.2376(2) 0.75899(16) 0.0439(7) Uani 1 1 d .
H1C H 0.8310 0.2733 0.7267 0.053 Uiso 1 1 calc R
C32 C 0.7320(3) 0.9242(2) 0.71104(17) 0.0448(7) Uani 1 1 d .
H32 H 0.7373 0.8743 0.7499 0.054 Uiso 1 1 calc R
C11B C 0.4821(3) 0.3551(3) 0.55075(16) 0.0442(7) Uani 1 1 d .
H11B H 0.4106 0.3546 0.5788 0.053 Uiso 1 1 calc R
C8B C 0.4826(3) 0.4045(2) 0.70530(15) 0.0379(7) Uani 1 1 d .
H8B H 0.4451 0.3485 0.6936 0.046 Uiso 1 1 calc R
C15C C 0.8994(3) 0.7903(3) 0.89297(16) 0.0508(8) Uani 1 1 d .
H15C H 0.8283 0.8225 0.8731 0.061 Uiso 1 1 calc R
C8A C 0.4300(3) 0.8728(3) 0.82184(16) 0.0479(8) Uani 1 1 d .
H8A H 0.3811 0.9393 0.8385 0.057 Uiso 1 1 calc R
C1B C 0.3510(3) 0.4391(3) 0.89435(18) 0.0573(9) Uani 1 1 d .
H1B H 0.3622 0.5111 0.9000 0.069 Uiso 1 1 calc R
C16 C 1.0546(3) 0.8059(3) 0.68579(18) 0.0501(8) Uani 1 1 d .
H16 H 1.0224 0.8782 0.6701 0.060 Uiso 1 1 calc R
C24 C 0.9676(3) 0.6469(3) 0.40477(17) 0.0590(9) Uani 1 1 d .
H24 H 0.9902 0.6260 0.3575 0.071 Uiso 1 1 calc R
C26 C 0.9863(3) 0.7539(3) 0.50397(16) 0.0489(8) Uani 1 1 d .
H26 H 1.0226 0.8048 0.5239 0.059 Uiso 1 1 calc R
C10A C 0.4254(3) 0.8073(3) 0.94960(15) 0.0454(8) Uani 1 1 d .
C5C C 0.9924(3) 0.2428(3) 0.85968(18) 0.0592(9) Uani 1 1 d .
H5C H 1.0149 0.2822 0.8954 0.071 Uiso 1 1 calc R
C1A C 0.4387(3) 0.9509(3) 0.62761(16) 0.0538(9) Uani 1 1 d .
H1A H 0.5001 0.8927 0.6104 0.065 Uiso 1 1 calc R
C36 C 0.7776(3) 0.9634(3) 0.58679(19) 0.0545(9) Uani 1 1 d .
H36 H 0.8127 0.9403 0.5416 0.065 Uiso 1 1 calc R
C14B C 0.6924(3) 0.3525(3) 0.46726(17) 0.0519(8) Uani 1 1 d .
H14B H 0.7645 0.3508 0.4394 0.062 Uiso 1 1 calc R
C25 C 1.0189(3) 0.7228(3) 0.43405(17) 0.0593(9) Uani 1 1 d .
H25 H 1.0761 0.7538 0.4066 0.071 Uiso 1 1 calc R
C33 C 0.6712(3) 1.0333(3) 0.7204(2) 0.0623(10) Uani 1 1 d .
H33 H 0.6347 1.0567 0.7652 0.075 Uiso 1 1 calc R
C12B C 0.4987(3) 0.3129(3) 0.48264(18) 0.0543(9) Uani 1 1 d .
H12B H 0.4381 0.2852 0.4650 0.065 Uiso 1 1 calc R
C14 C 1.2114(3) 0.6772(4) 0.7384(2) 0.0663(11) Uani 1 1 d .
H14 H 1.2846 0.6625 0.7583 0.080 Uiso 1 1 calc R
C23 C 0.8830(3) 0.6011(3) 0.44465(17) 0.0563(9) Uani 1 1 d .
H23 H 0.8489 0.5487 0.4245 0.068 Uiso 1 1 calc R
C13 C 1.1527(3) 0.5929(3) 0.73176(19) 0.0625(10) Uani 1 1 d .
H13 H 1.1861 0.5206 0.7469 0.075 Uiso 1 1 calc R
C13B C 0.6035(3) 0.3116(3) 0.44091(17) 0.0516(8) Uani 1 1 d .
H13B H 0.6145 0.2831 0.3950 0.062 Uiso 1 1 calc R
C2C C 0.9315(3) 0.1243(3) 0.75323(19) 0.0554(9) Uani 1 1 d .
H2C H 0.9119 0.0848 0.7165 0.066 Uiso 1 1 calc R
C14C C 0.9613(4) 0.8575(3) 0.92575(19) 0.0695(11) Uani 1 1 d .
H14C H 0.9311 0.9342 0.9279 0.083 Uiso 1 1 calc R
C5A C 0.3099(3) 1.0419(3) 0.72201(18) 0.0618(10) Uani 1 1 d .
H5A H 0.2819 1.0458 0.7703 0.074 Uiso 1 1 calc R
C15 C 1.1629(3) 0.7827(3) 0.7158(2) 0.0647(10) Uani 1 1 d .
H15 H 1.2031 0.8398 0.7205 0.078 Uiso 1 1 calc R
C15A C 0.4166(3) 0.7146(3) 0.99289(16) 0.0566(9) Uani 1 1 d .
H15A H 0.4444 0.6436 0.9743 0.068 Uiso 1 1 calc R
C3A C 0.2993(3) 1.1202(3) 0.6049(2) 0.0646(10) Uani 1 1 d .
H3A H 0.2663 1.1762 0.5733 0.078 Uiso 1 1 calc R
C2B C 0.2925(3) 0.3880(4) 0.94947(19) 0.0717(11) Uani 1 1 d .
H2B H 0.2644 0.4257 0.9918 0.086 Uiso 1 1 calc R
C4C C 1.0369(4) 0.1290(3) 0.8548(2) 0.0682(11) Uani 1 1 d .
H4C H 1.0875 0.0921 0.8882 0.082 Uiso 1 1 calc R
C35 C 0.7169(4) 1.0737(3) 0.5971(2) 0.0725(12) Uani 1 1 d .
H35 H 0.7119 1.1247 0.5588 0.087 Uiso 1 1 calc R
C3C C 1.0074(3) 0.0705(3) 0.8019(2) 0.0625(10) Uani 1 1 d .
H3C H 1.0387 -0.0059 0.7987 0.075 Uiso 1 1 calc R
C13C C 1.0650(4) 0.8116(4) 0.9544(2) 0.0776(13) Uani 1 1 d .
H13C H 1.1069 0.8565 0.9758 0.093 Uiso 1 1 calc R
C4A C 0.2601(4) 1.1243(3) 0.6752(2) 0.0728(12) Uani 1 1 d .
H4A H 0.1990 1.1831 0.6919 0.087 Uiso 1 1 calc R
C11C C 1.0469(3) 0.6325(3) 0.9199(2) 0.0762(12) Uani 1 1 d .
H11C H 1.0772 0.5557 0.9189 0.091 Uiso 1 1 calc R
C34 C 0.6646(4) 1.1071(3) 0.6635(3) 0.0725(12) Uani 1 1 d .
H34 H 0.6242 1.1809 0.6701 0.087 Uiso 1 1 calc R
C5B C 0.3749(4) 0.2792(3) 0.8243(2) 0.0702(11) Uani 1 1 d .
H5B H 0.4020 0.2407 0.7821 0.084 Uiso 1 1 calc R
C14A C 0.3676(4) 0.7253(4) 1.06289(19) 0.0751(13) Uani 1 1 d .
H14A H 0.3600 0.6623 1.0908 0.090 Uiso 1 1 calc R
C2A C 0.3876(3) 1.0333(3) 0.58105(19) 0.0728(12) Uani 1 1 d .
H2A H 0.4139 1.0294 0.5325 0.087 Uiso 1 1 calc R
C3B C 0.2757(4) 0.2834(4) 0.9422(2) 0.0866(14) Uani 1 1 d .
H3B H 0.2367 0.2487 0.9794 0.104 Uiso 1 1 calc R
C12C C 1.1074(4) 0.6999(4) 0.9516(3) 0.0967(16) Uani 1 1 d .
H12C H 1.1786 0.6681 0.9715 0.116 Uiso 1 1 calc R
C11A C 0.3886(4) 0.9111(4) 0.97920(19) 0.0727(11) Uani 1 1 d .
H11A H 0.3951 0.9747 0.9515 0.087 Uiso 1 1 calc R
C13A C 0.3305(4) 0.8287(6) 1.0907(2) 0.0933(17) Uani 1 1 d .
H13A H 0.2969 0.8360 1.1379 0.112 Uiso 1 1 calc R
C12A C 0.3414(4) 0.9216(5) 1.0509(2) 0.0973(16) Uani 1 1 d .
H12A H 0.3176 0.9919 1.0711 0.117 Uiso 1 1 calc R
C4B C 0.3158(4) 0.2299(4) 0.8807(3) 0.0984(17) Uani 1 1 d .
H4B H 0.3038 0.1581 0.8758 0.118 Uiso 1 1 calc R

loop_
_atom_site_aniso_label
_atom_site_aniso_U_11
_atom_site_aniso_U_22
_atom_site_aniso_U_33
_atom_site_aniso_U_23
_atom_site_aniso_U_13
_atom_site_aniso_U_12
Er1 0.02934(7) 0.02891(7) 0.03218(7) 0.00041(5) -0.00262(5) -0.00639(5)
P1 0.0275(4) 0.0294(4) 0.0334(4) 0.0003(3) -0.0010(3) -0.0068(3)
O1A 0.0355(11) 0.0340(11) 0.0335(10) -0.0022(8) -0.0003(8) 0.0020(9)
O2B 0.0423(12) 0.0373(11) 0.0341(11) 0.0003(8) -0.0040(9) -0.0168(9)
O2A 0.0435(12) 0.0444(12) 0.0333(11) 0.0010(9) -0.0010(9) 0.0003(10)
O1 0.0354(11) 0.0369(11) 0.0410(11) 0.0001(9) 0.0023(9) -0.0131(9)
O1C 0.0472(13) 0.0297(11) 0.0601(14) -0.0031(10) -0.0240(11) -0.0024(9)
O2C 0.0394(12) 0.0352(11) 0.0491(12) -0.0055(9) -0.0132(10) -0.0070(9)
O1B 0.0468(13) 0.0505(13) 0.0404(12) -0.0050(10) 0.0058(10) -0.0228(11)
C10C 0.0397(17) 0.0492(19) 0.0274(15) -0.0068(13) -0.0020(13) -0.0151(14)
C6A 0.0322(15) 0.0307(15) 0.0361(16) -0.0020(12) -0.0058(12) -0.0074(12)
C6C 0.0377(17) 0.0317(15) 0.0364(16) 0.0033(13) 0.0001(13) -0.0029(13)
C7C 0.0398(17) 0.0327(16) 0.0319(15) 0.0010(12) -0.0014(13) -0.0062(13)
C7A 0.0264(15) 0.0336(15) 0.0355(15) -0.0026(12) -0.0008(12) -0.0057(12)
C10B 0.0353(16) 0.0246(14) 0.0366(15) 0.0008(12) -0.0075(12) -0.0050(12)
C31 0.0300(15) 0.0319(15) 0.0456(17) -0.0019(13) -0.0054(13) -0.0053(12)
C9C 0.0342(16) 0.0429(17) 0.0266(14) -0.0021(12) -0.0036(12) -0.0101(13)
C21 0.0301(15) 0.0343(15) 0.0346(15) 0.0014(12) -0.0045(12) -0.0048(12)
C11 0.0283(15) 0.0374(16) 0.0302(14) -0.0042(12) 0.0016(11) -0.0055(12)
C8C 0.0449(18) 0.0388(17) 0.0443(18) 0.0014(14) -0.0187(14) -0.0053(14)
C9B 0.0309(15) 0.0255(14) 0.0380(16) 0.0031(12) -0.0089(12) -0.0025(12)
C6B 0.0316(16) 0.0418(17) 0.0419(17) 0.0050(14) 0.0025(13) -0.0062(13)
C12 0.0435(19) 0.0438(18) 0.0434(18) 0.0011(14) -0.0029(14) -0.0050(15)
C22 0.0472(19) 0.0400(17) 0.0443(18) 0.0010(14) -0.0055(14) -0.0113(15)
C7B 0.0271(15) 0.0324(15) 0.0431(17) 0.0019(13) -0.0014(12) -0.0048(12)
C15B 0.0456(19) 0.0415(17) 0.0463(18) -0.0070(14) -0.0002(14) -0.0167(15)
C9A 0.0349(16) 0.0494(19) 0.0306(15) -0.0050(13) 0.0002(12) -0.0106(15)
C1C 0.0478(19) 0.0388(17) 0.0438(18) 0.0001(14) 0.0001(15) -0.0086(15)
C32 0.0419(18) 0.0367(17) 0.057(2) -0.0070(15) -0.0069(15) -0.0094(14)
C11B 0.0340(17) 0.0515(19) 0.0481(19) -0.0071(15) -0.0031(14) -0.0106(15)
C8B 0.0394(17) 0.0317(15) 0.0449(17) 0.0010(13) -0.0033(14) -0.0129(13)
C15C 0.069(2) 0.047(2) 0.0432(18) 0.0025(15) -0.0156(16) -0.0239(18)
C8A 0.054(2) 0.0430(18) 0.0384(17) -0.0056(14) 0.0017(15) 0.0063(15)
C1B 0.055(2) 0.063(2) 0.053(2) 0.0017(18) 0.0088(17) -0.0178(18)
C16 0.0396(19) 0.0420(18) 0.070(2) -0.0103(16) -0.0088(16) -0.0079(15)
C24 0.071(3) 0.063(2) 0.0369(18) -0.0080(17) 0.0010(17) -0.003(2)
C26 0.0459(19) 0.062(2) 0.0430(18) -0.0035(16) 0.0000(15) -0.0228(17)
C10A 0.0341(17) 0.069(2) 0.0313(16) -0.0076(15) -0.0031(13) -0.0066(16)
C5C 0.075(3) 0.044(2) 0.054(2) -0.0030(16) -0.0208(19) 0.0030(18)
C1A 0.049(2) 0.059(2) 0.0412(19) -0.0011(16) -0.0015(15) 0.0139(17)
C36 0.058(2) 0.045(2) 0.057(2) 0.0065(16) -0.0078(17) -0.0044(17)
C14B 0.053(2) 0.051(2) 0.0488(19) -0.0089(16) 0.0112(16) -0.0126(17)
C25 0.055(2) 0.075(3) 0.045(2) 0.0023(18) 0.0086(17) -0.015(2)
C33 0.058(2) 0.047(2) 0.081(3) -0.022(2) -0.007(2) -0.0040(18)
C12B 0.050(2) 0.060(2) 0.057(2) -0.0182(17) -0.0147(17) -0.0131(17)
C14 0.035(2) 0.094(3) 0.068(2) -0.014(2) -0.0159(17) -0.002(2)
C23 0.076(3) 0.047(2) 0.048(2) -0.0113(16) -0.0129(18) -0.0140(19)
C13 0.049(2) 0.069(3) 0.061(2) 0.0097(19) -0.0134(18) 0.0078(19)
C13B 0.062(2) 0.049(2) 0.0420(18) -0.0103(15) -0.0074(16) -0.0043(17)
C2C 0.066(2) 0.0393(19) 0.059(2) -0.0098(16) 0.0045(18) -0.0093(17)
C14C 0.110(4) 0.058(2) 0.055(2) 0.0018(18) -0.019(2) -0.045(2)
C5A 0.067(2) 0.053(2) 0.048(2) 0.0006(17) 0.0067(18) 0.0192(18)
C15 0.041(2) 0.069(3) 0.089(3) -0.024(2) -0.0118(19) -0.0168(19)
C15A 0.049(2) 0.088(3) 0.0370(18) 0.0006(18) -0.0065(15) -0.0237(19)
C3A 0.061(2) 0.060(2) 0.063(2) 0.0195(19) -0.0136(19) 0.0065(19)
C2B 0.072(3) 0.089(3) 0.050(2) 0.005(2) 0.0181(19) -0.018(2)
C4C 0.075(3) 0.045(2) 0.073(3) 0.0089(19) -0.018(2) 0.0151(19)
C35 0.080(3) 0.043(2) 0.093(3) 0.020(2) -0.027(2) -0.004(2)
C3C 0.071(3) 0.0335(19) 0.073(3) -0.0044(18) 0.012(2) 0.0027(18)
C13C 0.085(3) 0.099(4) 0.068(3) -0.021(2) -0.014(2) -0.054(3)
C4A 0.077(3) 0.053(2) 0.067(3) 0.0029(19) 0.002(2) 0.028(2)
C11C 0.065(3) 0.070(3) 0.098(3) -0.034(2) -0.034(2) -0.005(2)
C34 0.062(3) 0.037(2) 0.116(4) -0.011(2) -0.023(2) 0.0029(18)
C5B 0.087(3) 0.058(2) 0.068(2) 0.0005(19) 0.022(2) -0.033(2)
C14A 0.065(3) 0.135(4) 0.037(2) 0.008(2) -0.0071(18) -0.047(3)
C2A 0.068(3) 0.091(3) 0.042(2) 0.015(2) -0.0019(18) 0.018(2)
C3B 0.089(3) 0.091(3) 0.077(3) 0.024(3) 0.027(2) -0.032(3)
C12C 0.068(3) 0.105(4) 0.127(4) -0.048(3) -0.047(3) -0.014(3)
C11A 0.084(3) 0.081(3) 0.043(2) -0.0189(19) -0.0012(19) 0.006(2)
C13A 0.067(3) 0.175(6) 0.039(2) -0.016(3) 0.003(2) -0.031(3)
C12A 0.094(4) 0.125(4) 0.060(3) -0.045(3) 0.005(3) 0.007(3)
C4B 0.132(4) 0.068(3) 0.099(4) 0.005(3) 0.040(3) -0.056(3)

loop_
_atom_type_symbol
_atom_type_description
_atom_type_scat_dispersion_real
_atom_type_scat_dispersion_imag
_atom_type_scat_source
C C 0.0033 0.0016 'International Tables Vol C Tables 4.2.6.8 and 6.1.1.4'
H H 0.0000 0.0000 'International Tables Vol C Tables 4.2.6.8 and 6.1.1.4'
Er Er -0.2586 4.9576 'International Tables Vol C Tables 4.2.6.8 and 6.1.1.4'
O O 0.0106 0.0060 'International Tables Vol C Tables 4.2.6.8 and 6.1.1.4'
P P 0.1023 0.0942 'International Tables Vol C Tables 4.2.6.8 and 6.1.1.4'

loop_
_citation_id
_citation_doi
_citation_year
1 10.1016/j.poly.2016.08.028 2016

loop_
_geom_angle_atom_site_label_1
_geom_angle_atom_site_label_2
_geom_angle_atom_site_label_3
_geom_angle
O1A Er1 O2B 92.28(7)
O1A Er1 O2A 74.38(7)
O1A Er1 O1 81.73(7)
O1A Er1 O2C 108.81(7)
O2A Er1 O2B 141.33(7)
O2A Er1 O1 132.70(7)
O2A Er1 O2C 72.99(7)
O1 Er1 O2B 78.54(6)
O1 Er1 O2C 77.19(7)
O1C Er1 O1A 173.01(7)
O1C Er1 O2B 82.43(7)
O1C Er1 O2A 112.60(7)
O1C Er1 O1 92.70(7)
O1C Er1 O2C 73.80(7)
O2C Er1 O2B 144.88(7)
O1B Er1 O1A 99.79(7)
O1B Er1 O2B 74.09(7)
O1B Er1 O2A 72.80(7)
O1B Er1 O1 152.62(7)
O1B Er1 O1C 83.20(8)
O1B Er1 O2C 126.64(7)
O1 P1 C31 111.90(12)
O1 P1 C21 109.52(12)
O1 P1 C11 112.06(12)
C21 P1 C31 109.73(13)
C21 P1 C11 105.79(12)
C11 P1 C31 107.65(13)
C7A O1A Er1 136.48(17)
C9B O2B Er1 135.01(17)
C9A O2A Er1 136.23(18)
P1 O1 Er1 153.87(12)
C7C O1C Er1 137.32(18)
C9C O2C Er1 136.44(18)
C7B O1B Er1 136.87(18)
C15C C10C C9C 119.0(3)
C15C C10C C11C 118.0(3)
C11C C10C C9C 122.9(3)
C1A C6A C7A 119.5(3)
C1A C6A C5A 117.5(3)
C5A C6A C7A 122.9(3)
C1C C6C C7C 118.9(3)
C1C C6C C5C 118.0(3)
C5C C6C C7C 123.1(3)
O1C C7C C6C 115.0(2)
O1C C7C C8C 124.1(3)
C8C C7C C6C 120.9(3)
O1A C7A C6A 116.5(2)
O1A C7A C8A 123.8(3)
C8A C7A C6A 119.6(2)
C15B C10B C9B 119.7(2)
C11B C10B C9B 122.5(3)
C11B C10B C15B 117.8(3)
C32 C31 P1 116.9(2)
C32 C31 C36 119.3(3)
C36 C31 P1 123.7(2)
O2C C9C C10C 116.1(3)
O2C C9C C8C 123.6(3)
C8C C9C C10C 120.3(3)
C22 C21 P1 118.6(2)
C22 C21 C26 119.1(3)
C26 C21 P1 122.3(2)
C12 C11 P1 118.2(2)
C12 C11 C16 119.1(3)
C16 C11 P1 122.6(2)
C7C C8C C9C 124.5(3)
C7C C8C H8C 117.8
C9C C8C H8C 117.8
O2B C9B C10B 116.5(2)
O2B C9B C8B 124.2(3)
C8B C9B C10B 119.2(2)
C1B C6B C7B 118.8(3)
C5B C6B C7B 122.8(3)
C5B C6B C1B 118.3(3)
C11 C12 H12 119.7
C13 C12 C11 120.5(3)
C13 C12 H12 119.7
C21 C22 H22 120.0
C21 C22 C23 120.1(3)
C23 C22 H22 120.0
O1B C7B C6B 115.6(3)
O1B C7B C8B 123.4(2)
C8B C7B C6B 121.0(3)
C10B C15B H15B 119.5
C14B C15B C10B 121.0(3)
C14B C15B H15B 119.5
O2A C9A C8A 124.1(3)
O2A C9A C10A 117.1(3)
C8A C9A C10A 118.7(3)
C6C C1C H1C 119.3
C6C C1C C2C 121.3(3)
C2C C1C H1C 119.3
C31 C32 H32 119.7
C33 C32 C31 120.6(3)
C33 C32 H32 119.7
C10B C11B H11B 119.5
C12B C11B C10B 120.9(3)
C12B C11B H11B 119.5
C9B C8B H8B 117.7
C7B C8B C9B 124.6(3)
C7B C8B H8B 117.7
C10C C15C H15C 119.7
C10C C15C C14C 120.6(3)
C14C C15C H15C 119.7
C7A C8A C9A 124.6(3)
C7A C8A H8A 117.7
C9A C8A H8A 117.7
C6B C1B H1B 119.6
C6B C1B C2B 120.9(3)
C2B C1B H1B 119.6
C11 C16 H16 120.2
C11 C16 C15 119.7(3)
C15 C16 H16 120.2
C25 C24 H24 119.9
C25 C24 C23 120.3(3)
C23 C24 H24 119.9
C21 C26 H26 119.9
C25 C26 C21 120.1(3)
C25 C26 H26 119.9
C15A C10A C9A 118.7(3)
C11A C10A C9A 123.1(3)
C11A C10A C15A 118.2(3)
C6C C5C H5C 119.8
C4C C5C C6C 120.4(3)
C4C C5C H5C 119.8
C6A C1A H1A 119.7
C6A C1A C2A 120.6(3)
C2A C1A H1A 119.7
C31 C36 H36 120.2
C31 C36 C35 119.5(3)
C35 C36 H36 120.2
C15B C14B H14B 119.8
C13B C14B C15B 120.3(3)
C13B C14B H14B 119.8
C24 C25 C26 120.3(3)
C24 C25 H25 119.9
C26 C25 H25 119.9
C32 C33 H33 120.1
C34 C33 C32 119.8(4)
C34 C33 H33 120.1
C11B C12B H12B 119.8
C13B C12B C11B 120.5(3)
C13B C12B H12B 119.8
C13 C14 H14 120.0
C15 C14 H14 120.0
C15 C14 C13 119.9(3)
C22 C23 H23 119.9
C24 C23 C22 120.1(3)
C24 C23 H23 119.9
C12 C13 H13 120.0
C14 C13 C12 120.0(3)
C14 C13 H13 120.0
C14B C13B H13B 120.3
C12B C13B C14B 119.4(3)
C12B C13B H13B 120.3
C1C C2C H2C 120.2
C3C C2C C1C 119.6(3)
C3C C2C H2C 120.2
C15C C14C H14C 119.9
C13C C14C C15C 120.2(4)
C13C C14C H14C 119.9
C6A C5A H5A 119.3
C6A C5A C4A 121.4(3)
C4A C5A H5A 119.3
C16 C15 H15 119.6
C14 C15 C16 120.8(3)
C14 C15 H15 119.6
C10A C15A H15A 119.3
C14A C15A C10A 121.4(4)
C14A C15A H15A 119.3
C4A C3A H3A 120.4
C4A C3A C2A 119.2(3)
C2A C3A H3A 120.4
C1B C2B H2B 119.9
C3B C2B C1B 120.3(4)
C3B C2B H2B 119.9
C5C C4C H4C 119.7
C3C C4C C5C 120.6(3)
C3C C4C H4C 119.7
C36 C35 H35 120.0
C34 C35 C36 120.0(4)
C34 C35 H35 120.0
C2C C3C H3C 120.0
C4C C3C C2C 119.9(3)
C4C C3C H3C 120.0
C14C C13C H13C 120.3
C12C C13C C14C 119.4(4)
C12C C13C H13C 120.3
C5A C4A H4A 119.9
C3A C4A C5A 120.3(3)
C3A C4A H4A 119.9
C10C C11C H11C 119.6
C10C C11C C12C 120.7(4)
C12C C11C H11C 119.6
C33 C34 C35 120.8(3)
C33 C34 H34 119.6
C35 C34 H34 119.6
C6B C5B H5B 120.2
C6B C5B C4B 119.5(4)
C4B C5B H5B 120.2
C15A C14A H14A 120.3
C13A C14A C15A 119.4(4)
C13A C14A H14A 120.3
C1A C2A H2A 119.5
C3A C2A C1A 120.9(3)
C3A C2A H2A 119.5
C2B C3B H3B 120.3
C4B C3B C2B 119.4(4)
C4B C3B H3B 120.3
C13C C12C C11C 121.0(4)
C13C C12C H12C 119.5
C11C C12C H12C 119.5
C10A C11A H11A 119.9
C10A C11A C12A 120.2(4)
C12A C11A H11A 119.9
C14A C13A H13A 119.4
C14A C13A C12A 121.2(4)
C12A C13A H13A 119.4
C11A C12A H12A 120.2
C13A C12A C11A 119.6(5)
C13A C12A H12A 120.2
C5B C4B H4B 119.2
C3B C4B C5B 121.6(4)
C3B C4B H4B 119.2

loop_
_geom_bond_atom_site_label_1
_geom_bond_atom_site_label_2
_geom_bond_distance
Er1 O1A 2.2647(18)
Er1 O2B 2.2948(18)
Er1 O2A 2.2848(19)
Er1 O1 2.2895(17)
Er1 O1C 2.2493(19)
Er1 O2C 2.2945(19)
Er1 O1B 2.2464(19)
P1 O1 1.4907(19)
P1 C31 1.797(3)
P1 C21 1.794(3)
P1 C11 1.795(3)
O1A C7A 1.269(3)
O2B C9B 1.268(3)
O2A C9A 1.245(3)
O1C C7C 1.267(3)
O2C C9C 1.256(3)
O1B C7B 1.263(3)
C10C C9C 1.504(4)
C10C C15C 1.369(4)
C10C C11C 1.370(5)
C6A C7A 1.498(4)
C6A C1A 1.369(4)
C6A C5A 1.374(4)
C6C C7C 1.496(4)
C6C C1C 1.377(4)
C6C C5C 1.386(4)
C7C C8C 1.384(4)
C7A C8A 1.387(4)
C10B C9B 1.496(4)
C10B C15B 1.382(4)
C10B C11B 1.381(4)
C31 C32 1.383(4)
C31 C36 1.387(4)
C9C C8C 1.396(4)
C21 C22 1.379(4)
C21 C26 1.390(4)
C11 C12 1.378(4)
C11 C16 1.380(4)
C8C H8C 0.9300
C9B C8B 1.398(4)
C6B C7B 1.493(4)
C6B C1B 1.375(4)
C6B C5B 1.371(4)
C12 H12 0.9300
C12 C13 1.377(4)
C22 H22 0.9300
C22 C23 1.382(4)
C7B C8B 1.384(4)
C15B H15B 0.9300
C15B C14B 1.379(4)
C9A C8A 1.405(4)
C9A C10A 1.494(4)
C1C H1C 0.9300
C1C C2C 1.381(4)
C32 H32 0.9300
C32 C33 1.377(4)
C11B H11B 0.9300
C11B C12B 1.379(4)
C8B H8B 0.9300
C15C H15C 0.9300
C15C C14C 1.393(4)
C8A H8A 0.9300
C1B H1B 0.9300
C1B C2B 1.380(5)
C16 H16 0.9300
C16 C15 1.381(4)
C24 H24 0.9300
C24 C25 1.363(5)
C24 C23 1.369(5)
C26 H26 0.9300
C26 C25 1.374(4)
C10A C15A 1.384(5)
C10A C11A 1.374(5)
C5C H5C 0.9300
C5C C4C 1.380(5)
C1A H1A 0.9300
C1A C2A 1.376(4)
C36 H36 0.9300
C36 C35 1.391(5)
C14B H14B 0.9300
C14B C13B 1.369(4)
C25 H25 0.9300
C33 H33 0.9300
C33 C34 1.365(5)
C12B H12B 0.9300
C12B C13B 1.366(4)
C14 H14 0.9300
C14 C13 1.365(5)
C14 C15 1.359(5)
C23 H23 0.9300
C13 H13 0.9300
C13B H13B 0.9300
C2C H2C 0.9300
C2C C3C 1.371(5)
C14C H14C 0.9300
C14C C13C 1.352(6)
C5A H5A 0.9300
C5A C4A 1.375(5)
C15 H15 0.9300
C15A H15A 0.9300
C15A C14A 1.377(5)
C3A H3A 0.9300
C3A C4A 1.349(5)
C3A C2A 1.357(5)
C2B H2B 0.9300
C2B C3B 1.352(6)
C4C H4C 0.9300
C4C C3C 1.359(5)
C35 H35 0.9300
C35 C34 1.368(5)
C3C H3C 0.9300
C13C H13C 0.9300
C13C C12C 1.351(6)
C4A H4A 0.9300
C11C H11C 0.9300
C11C C12C 1.375(5)
C34 H34 0.9300
C5B H5B 0.9300
C5B C4B 1.388(5)
C14A H14A 0.9300
C14A C13A 1.355(6)
C2A H2A 0.9300
C3B H3B 0.9300
C3B C4B 1.341(6)
C12C H12C 0.9300
C11A H11A 0.9300
C11A C12A 1.400(5)
C13A H13A 0.9300
C13A C12A 1.358(7)
C12A H12A 0.9300
C4B H4B 0.9300

loop_
_geom_torsion_atom_site_label_1
_geom_torsion_atom_site_label_2
_geom_torsion_atom_site_label_3
_geom_torsion_atom_site_label_4
_geom_torsion
Er1 O1A C7A C6A 176.07(17)
Er1 O1A C7A C8A -4.4(4)
Er1 O2B C9B C10B -173.56(17)
Er1 O2B C9B C8B 3.4(4)
Er1 O2A C9A C8A -1.4(5)
Er1 O2A C9A C10A 176.44(19)
Er1 O1C C7C C6C -179.69(18)
Er1 O1C C7C C8C -1.9(5)
Er1 O2C C9C C10C -179.39(17)
Er1 O2C C9C C8C 2.4(4)
Er1 O1B C7B C6B 162.61(19)
Er1 O1B C7B C8B -17.5(5)
P1 C31 C32 C33 -177.3(2)
P1 C31 C36 C35 177.7(3)
P1 C21 C22 C23 -177.1(2)
P1 C21 C26 C25 177.8(3)
P1 C11 C12 C13 176.6(2)
P1 C11 C16 C15 -177.1(3)
O1A C7A C8A C9A -2.5(5)
O2B C9B C8B C7B 1.6(5)
O2A C9A C8A C7A 5.3(5)
O2A C9A C10A C15A -29.1(4)
O2A C9A C10A C11A 151.8(3)
O1 P1 C31 C32 49.5(3)
O1 P1 C31 C36 -128.1(3)
O1 P1 C21 C22 5.7(3)
O1 P1 C21 C26 -171.0(2)
O1 P1 C11 C12 34.7(3)
O1 P1 C11 C16 -148.5(2)
O1C C7C C8C C9C -4.1(5)
O2C C9C C8C C7C 3.8(5)
O1B C7B C8B C9B 4.8(5)
C10C C9C C8C C7C -174.4(3)
C10C C15C C14C C13C 0.4(5)
C10C C11C C12C C13C 0.5(7)
C6A C7A C8A C9A 177.0(3)
C6A C1A C2A C3A 1.2(6)
C6A C5A C4A C3A 0.0(7)
C6C C7C C8C C9C 173.6(3)
C6C C1C C2C C3C 1.8(5)
C6C C5C C4C C3C 1.7(6)
C7C C6C C1C C2C 179.7(3)
C7C C6C C5C C4C 178.6(3)
C7A C6A C1A C2A 178.9(3)
C7A C6A C5A C4A -179.5(3)
C10B C9B C8B C7B 178.5(3)
C10B C15B C14B C13B 1.1(5)
C10B C11B C12B C13B 0.8(5)
C31 P1 O1 Er1 -44.9(3)
C31 P1 C21 C22 -117.5(2)
C31 P1 C21 C26 65.8(3)
C31 P1 C11 C12 158.1(2)
C31 P1 C11 C16 -25.1(3)
C31 C32 C33 C34 -0.8(5)
C31 C36 C35 C34 -0.5(6)
C9C C10C C15C C14C -178.8(3)
C9C C10C C11C C12C 178.3(4)
C21 P1 O1 Er1 -166.8(3)
C21 P1 C31 C32 171.3(2)
C21 P1 C31 C36 -6.3(3)
C21 P1 C11 C12 -84.6(2)
C21 P1 C11 C16 92.2(3)
C21 C22 C23 C24 -0.7(5)
C21 C26 C25 C24 -1.1(5)
C11 P1 O1 Er1 76.1(3)
C11 P1 C31 C32 -74.1(2)
C11 P1 C31 C36 108.4(3)
C11 P1 C21 C22 126.7(2)
C11 P1 C21 C26 -50.1(3)
C11 C12 C13 C14 0.6(5)
C11 C16 C15 C14 0.6(5)
C9B C10B C15B C14B -179.8(3)
C9B C10B C11B C12B 178.8(3)
C6B C7B C8B C9B -175.3(3)
C6B C1B C2B C3B 0.1(6)
C6B C5B C4B C3B 0.0(8)
C12 C11 C16 C15 -0.3(5)
C22 C21 C26 C25 1.1(5)
C7B C6B C1B C2B -175.6(3)
C7B C6B C5B C4B 175.3(4)
C15B C10B C9B O2B 27.3(4)
C15B C10B C9B C8B -149.8(3)
C15B C10B C11B C12B -0.6(4)
C15B C14B C13B C12B -1.0(5)
C9A C10A C15A C14A -176.3(3)
C9A C10A C11A C12A 177.8(4)
C1C C6C C7C O1C 15.8(4)
C1C C6C C7C C8C -162.0(3)
C1C C6C C5C C4C -0.7(5)
C1C C2C C3C C4C -0.8(5)
C32 C31 C36 C35 0.3(5)
C32 C33 C34 C35 0.6(6)
C11B C10B C9B O2B -152.1(3)
C11B C10B C9B C8B 30.7(4)
C11B C10B C15B C14B -0.3(4)
C11B C12B C13B C14B 0.0(5)
C15C C10C C9C O2C 6.0(4)
C15C C10C C9C C8C -175.8(3)
C15C C10C C11C C12C -0.9(6)
C15C C14C C13C C12C -0.7(6)
C8A C9A C10A C15A 148.8(3)
C8A C9A C10A C11A -30.3(5)
C1B C6B C7B O1B 15.8(4)
C1B C6B C7B C8B -164.1(3)
C1B C6B C5B C4B -0.3(6)
C1B C2B C3B C4B -0.4(7)
C16 C11 C12 C13 -0.3(4)
C26 C21 C22 C23 -0.2(5)
C10A C9A C8A C7A -172.5(3)
C10A C15A C14A C13A -2.0(6)
C10A C11A C12A C13A -1.0(7)
C5C C6C C7C O1C -163.4(3)
C5C C6C C7C C8C 18.7(4)
C5C C6C C1C C2C -1.1(5)
C5C C4C C3C C2C -0.9(6)
C1A C6A C7A O1A -10.0(4)
C1A C6A C7A C8A 170.5(3)
C1A C6A C5A C4A -0.1(5)
C36 C31 C32 C33 0.4(5)
C36 C35 C34 C33 0.0(6)
C25 C24 C23 C22 0.7(6)
C23 C24 C25 C26 0.2(6)
C13 C14 C15 C16 -0.2(6)
C14C C13C C12C C11C 0.3(7)
C5A C6A C7A O1A 169.4(3)
C5A C6A C7A C8A -10.1(4)
C5A C6A C1A C2A -0.5(5)
C15 C14 C13 C12 -0.4(6)
C15A C10A C11A C12A -1.3(6)
C15A C14A C13A C12A -0.4(7)
C2B C3B C4B C5B 0.3(8)
C4A C3A C2A C1A -1.2(7)
C11C C10C C9C O2C -173.2(3)
C11C C10C C9C C8C 5.0(4)
C11C C10C C15C C14C 0.4(5)
C5B C6B C7B O1B -159.8(3)
C5B C6B C7B C8B 20.3(5)
C5B C6B C1B C2B 0.2(5)
C14A C13A C12A C11A 1.8(7)
C2A C3A C4A C5A 0.7(7)
C11A C10A C15A C14A 2.8(5)
